data_7248024
loop_
_publ_author_name
'Kim, Gyeongmin'
'Han, Jihun'
'Kim, Dongwon'
'Jung, Ok-Sang'

_publ_section_title
;
 Construction and catalytic effects of solvent- and metal(ii)-dependent
 products: the process of transformation of 0D structures into 3D
 structures
;
_journal_issue 7
_journal_name_full CrystEngComm
_journal_page_first 918
_journal_page_last 925
_journal_paper_doi 10.1039/D3CE01298K
_journal_volume 26
_journal_year 2024
_chemical_formula_sum 'C70 H66 N16 O24 Zn3'
_chemical_formula_weight 1711.49
_space_group_crystal_system monoclinic
_space_group_IT_number 11
_space_group_name_Hall '-P 2yb'
_space_group_name_H-M_alt 'P 1 21/m 1'
_atom_sites_solution_hydrogens geom
_atom_sites_solution_primary dual
_audit_creation_method SHELXL-2018/3
_audit_update_record
;
2023-12-19 deposited with the CCDC.	2024-01-15 downloaded from the CCDC.
;
_cell_angle_alpha 90
_cell_angle_beta 111.45(3)
_cell_angle_gamma 90
_cell_formula_units_Z 2
_cell_length_a 11.732(2)
_cell_length_b 23.592(5)
_cell_length_c 14.243(3)
_cell_measurement_reflns_used 82686
_cell_measurement_temperature 153(2)
_cell_measurement_theta_max 33.749
_cell_measurement_theta_min 0.401
_cell_volume 3669.1(15)
_computing_cell_refinement 'HKL3000sm (Otwinowski & Minor, 1997)'
_computing_data_collection 'PAL BL2D-SMDC Program (Shin et. al, 2016)'
_computing_data_reduction 'HKL3000sm (Otwinowski & Minor, 1997)'
_computing_structure_refinement SHELXL
_computing_structure_solution 'SHELXT 2018/2 (Sheldrick, 2018)'
_diffrn_ambient_temperature 153(2)
_diffrn_measured_fraction_theta_full 1.000
_diffrn_measured_fraction_theta_max 0.822
_diffrn_measurement_device_type 'Rayonix MX225HS CCD area detector'
_diffrn_measurement_method 'omega scan'
_diffrn_radiation_type synchrotron
_diffrn_radiation_wavelength 0.700
_diffrn_reflns_av_R_equivalents 0.0696
_diffrn_reflns_av_unetI/netI 0.0568
_diffrn_reflns_Laue_measured_fraction_full 1.000
_diffrn_reflns_Laue_measured_fraction_max 0.822
_diffrn_reflns_limit_h_max 18
_diffrn_reflns_limit_h_min -18
_diffrn_reflns_limit_k_max 37
_diffrn_reflns_limit_k_min -37
_diffrn_reflns_limit_l_max 20
_diffrn_reflns_limit_l_min -20
_diffrn_reflns_number 43185
_diffrn_reflns_point_group_measured_fraction_full 1.000
_diffrn_reflns_point_group_measured_fraction_max 0.822
_diffrn_reflns_theta_full 24.835
_diffrn_reflns_theta_max 33.466
_diffrn_reflns_theta_min 1.513
_diffrn_source 'PLSII 2D bending magnet'
_exptl_absorpt_coefficient_mu 1.020
_exptl_absorpt_correction_T_max 1.000
_exptl_absorpt_correction_T_min 0.866
_exptl_absorpt_correction_type empirical
_exptl_absorpt_process_details 'HKL3000sm Scalepack(Otwinowski et.al,2003)'
_exptl_crystal_colour colorless
_exptl_crystal_density_diffrn 1.549
_exptl_crystal_description rod
_exptl_crystal_F_000 1760
_exptl_crystal_size_max 0.050
_exptl_crystal_size_mid 0.015
_exptl_crystal_size_min 0.010
_refine_diff_density_max 1.504
_refine_diff_density_min -1.705
_refine_diff_density_rms 0.103
_refine_ls_extinction_method none
_refine_ls_goodness_of_fit_ref 1.072
_refine_ls_hydrogen_treatment constr
_refine_ls_matrix_type full
_refine_ls_number_parameters 646
_refine_ls_number_reflns 12608
_refine_ls_number_restraints 677
_refine_ls_restrained_S_all 1.072
_refine_ls_R_factor_all 0.1247
_refine_ls_R_factor_gt 0.0766
_refine_ls_shift/su_max 0.003
_refine_ls_shift/su_mean 0.000
_refine_ls_structure_factor_coef Fsqd
_refine_ls_weighting_details 'w=1/[\s^2^(Fo^2^)+(0.1485P)^2^] where P=(Fo^2^+2Fc^2^)/3'
_refine_ls_weighting_scheme calc
_refine_ls_wR_factor_gt 0.2322
_refine_ls_wR_factor_ref 0.2678
_reflns_Friedel_coverage 0.000
_reflns_number_gt 6604
_reflns_number_total 12608
_reflns_threshold_expression 'I > 2\s(I)'
_cod_data_source_file d3ce01298k2.cif
_cod_data_source_block Zn_cage
_cod_depositor_comments 'Adding full bibliography for 7248022--7248026.cif.'
_cod_original_sg_symbol_H-M 'P 21/m'
_cod_database_code 7248024
_shelx_shelxl_version_number 2018/3
_shelx_space_group_comment
;
The symmetry employed for this shelxl refinement is uniquely defined
by the following loop, which should always be used as a source of
symmetry information in preference to the above space-group names.
They are only intended as comments.
;
_shelx_estimated_absorpt_t_min 0.951
_shelx_estimated_absorpt_t_max 0.990

loop_
_space_group_symop_operation_xyz
'x, y, z'
'-x, y+1/2, -z'
'-x, -y, -z'
'x, -y-1/2, z'

loop_
_atom_site_label
_atom_site_type_symbol
_atom_site_fract_x
_atom_site_fract_y
_atom_site_fract_z
_atom_site_U_iso_or_equiv
_atom_site_adp_type
_atom_site_occupancy
_atom_site_site_symmetry_order
_atom_site_calc_flag
_atom_site_refinement_flags_posn
_atom_site_refinement_flags_adp
_atom_site_refinement_flags_occupancy
_atom_site_disorder_assembly
_atom_site_disorder_group
N2 N 0.2578(4) 0.2439(4) 0.1324(3) 0.0521(15) Uani 0.5 1 d D U P A -6
O4 O 0.2195(4) 0.2569(7) 0.0412(3) 0.050(3) Uani 0.5 1 d D U P A -6
O5 O 0.3057(5) 0.2829(3) 0.1946(4) 0.0581(14) Uani 0.5 1 d D U P A -6
O6 O 0.2544(6) 0.1960(2) 0.1687(5) 0.0629(15) Uani 0.5 1 d D U P A -6
N4 N 0.9368(8) 0.2508(5) 0.6622(4) 0.093(2) Uani 0.474(3) 1 d D U P B -5
O10 O 0.8740(12) 0.2083(4) 0.6278(7) 0.142(4) Uani 0.474(3) 1 d D U P B -5
O11 O 0.9461(9) 0.2840(3) 0.5992(5) 0.092(2) Uani 0.474(3) 1 d D U P B -5
O12 O 0.9715(14) 0.2698(4) 0.7493(5) 0.175(6) Uani 0.474(3) 1 d D U P B -5
N6 N 0.9034(6) 0.2659(3) 0.1093(6) 0.085(2) Uani 0.5 1 d D U P C -3
O16 O 0.8422(6) 0.2288(3) 0.1262(5) 0.095(2) Uani 0.5 1 d D U P C -3
O17 O 0.8447(11) 0.3071(4) 0.0557(11) 0.172(5) Uani 0.5 1 d D U P C -3
O18 O 1.0163(6) 0.2639(4) 0.1379(6) 0.108(3) Uani 0.5 1 d D U P C -3
N3 N 0.6209(7) 0.2376(4) -0.1434(6) 0.080(3) Uani 0.436(5) 1 d D U P C -1
O7 O 0.5843(8) 0.2673(3) -0.0857(5) 0.085(2) Uani 0.436(5) 1 d D U P C -1
O8 O 0.5983(9) 0.2590(11) -0.2306(6) 0.117(5) Uani 0.436(5) 1 d D U P C -1
O9 O 0.6803(8) 0.1942(3) -0.1075(6) 0.091(2) Uani 0.436(5) 1 d D U P C -1
Zn1 Zn 0.66450(6) 0.250000 0.06702(5) 0.0636(2) Uani 1 2 d S TU P . .
O1 O 0.7373(3) 0.250000 0.2653(3) 0.0588(8) Uani 1 2 d S TU P . .
O1A O 0.6262(2) 0.52420(10) 0.43639(15) 0.0508(5) Uani 1 1 d . U . . .
N1 N 0.6620(4) 0.250000 0.3083(3) 0.0546(9) Uani 1 2 d S TU P . .
N1A N 0.6963(2) 0.60349(11) 0.30589(19) 0.0468(6) Uani 1 1 d . U . . .
C1 C 0.9326(4) 0.3839(2) 0.9304(3) 0.0712(11) Uani 1 1 d . U . . .
C1A C 0.5405(3) 0.33188(14) 0.4872(2) 0.0495(7) Uani 1 1 d . U . . .
H1A H 0.550865 0.300226 0.530761 0.059 Uiso 1 1 calc R U . . .
Zn2 Zn 0.89016(7) 0.250000 0.46113(5) 0.0711(2) Uani 1 2 d S TU P . .
O2 O 0.5511(3) 0.250000 0.2594(3) 0.0587(8) Uani 1 2 d S TU P . .
O2A O 0.5444(2) 0.53161(10) 0.14313(17) 0.0520(5) Uani 1 1 d . U . . .
N2A N 0.4692(3) 0.32559(11) 0.3913(2) 0.0486(6) Uani 1 1 d . U . . .
C2 C 0.9583(7) 0.3256(3) 0.9225(8) 0.149(3) Uani 1 1 d . U . . .
H01A H 0.881213 0.304538 0.894101 0.224 Uiso 1 1 calc R U . . .
H01B H 1.006201 0.310652 0.989543 0.224 Uiso 1 1 calc R U . . .
H01C H 1.005098 0.321395 0.878273 0.224 Uiso 1 1 calc R U . . .
C2A C 0.4576(3) 0.37097(14) 0.3278(2) 0.0530(7) Uani 1 1 d . U . . .
H2A H 0.408706 0.366749 0.258369 0.064 Uiso 1 1 calc R U . . .
Zn3 Zn 0.38446(5) 0.250000 0.33582(4) 0.05066(17) Uani 1 2 d S TU P . .
O3 O 0.7012(4) 0.250000 0.4050(3) 0.0632(9) Uani 1 2 d S TU P B .
O3A O 0.9024(2) 0.53174(12) 0.33375(19) 0.0629(6) Uani 1 1 d . U . . .
N3A N 0.5938(3) 0.32604(13) 0.0880(2) 0.0549(6) Uani 1 1 d . U . . .
C3A C 0.5134(3) 0.42172(14) 0.3606(2) 0.0504(7) Uani 1 1 d . U . . .
H3A H 0.502658 0.451925 0.314013 0.060 Uiso 1 1 calc R U . . .
N4A N 0.9259(3) 0.32640(15) 0.4174(2) 0.0628(7) Uani 1 1 d . U . . .
C4A C 0.5872(3) 0.42980(14) 0.4634(2) 0.0460(6) Uani 1 1 d . U . . .
N5 N 0.2498(4) 0.250000 0.4598(3) 0.0554(9) Uani 1 2 d S TU P . .
C5A C 0.6020(3) 0.38249(15) 0.5288(2) 0.0476(7) Uani 1 1 d . U . . .
C6A C 0.6744(3) 0.38747(16) 0.6332(2) 0.0552(8) Uani 1 1 d . U . . .
H6A H 0.685200 0.355944 0.677073 0.066 Uiso 1 1 calc R U . . .
N7 N 0.9165(3) 0.43002(17) 0.9340(3) 0.0754(9) Uani 1 1 d . U . . .
C7A C 0.7277(3) 0.43789(16) 0.6689(2) 0.0567(8) Uani 1 1 d . U . . .
H7A H 0.774794 0.441408 0.738828 0.068 Uiso 1 1 calc R U . . .
C8A C 0.7156(3) 0.48554(16) 0.6057(2) 0.0534(7) Uani 1 1 d . U . . .
H8A H 0.755310 0.520159 0.632896 0.064 Uiso 1 1 calc R U . . .
C9A C 0.6456(3) 0.48140(14) 0.5040(2) 0.0471(6) Uani 1 1 d . U . . .
C10A C 0.6898(3) 0.57680(14) 0.4715(2) 0.0499(7) Uani 1 1 d . U . . .
H10A H 0.779394 0.570762 0.494958 0.060 Uiso 1 1 calc R U . . .
H10B H 0.669731 0.591801 0.528563 0.060 Uiso 1 1 calc R U . . .
C11A C 0.6496(3) 0.61799(14) 0.3849(2) 0.0521(7) Uani 1 1 d . U . . .
H11A H 0.559041 0.618878 0.355557 0.063 Uiso 1 1 calc R U . . .
H11B H 0.678475 0.656423 0.410652 0.063 Uiso 1 1 calc R U . . .
C12A C 0.4754(3) 0.33610(15) 0.0571(2) 0.0518(7) Uani 1 1 d . U . . .
H12A H 0.420772 0.305401 0.030132 0.062 Uiso 1 1 calc R U . . .
O13 O 0.2238(3) 0.250000 0.3637(3) 0.0619(9) Uani 1 2 d S TU P A .
C13A C 0.6719(3) 0.37047(16) 0.1281(3) 0.0582(8) Uani 1 1 d . U . . .
H13A H 0.757472 0.363317 0.151733 0.070 Uiso 1 1 calc R U . . .
O14 O 0.3604(3) 0.250000 0.5161(3) 0.0559(8) Uani 1 2 d S TU P A .
C14A C 0.6343(3) 0.42384(15) 0.1360(3) 0.0539(7) Uani 1 1 d . U . . .
H14A H 0.692385 0.453104 0.164340 0.065 Uiso 1 1 calc R U . . .
O15 O 0.1680(4) 0.250000 0.4940(3) 0.0719(11) Uani 1 2 d S TU P A .
C15A C 0.5073(3) 0.43545(14) 0.1013(2) 0.0461(6) Uani 1 1 d . U . . .
C16A C 0.4250(3) 0.38965(15) 0.0617(2) 0.0486(7) Uani 1 1 d . U . . .
C17A C 0.2967(3) 0.39917(16) 0.0273(3) 0.0553(8) Uani 1 1 d . U . . .
H17A H 0.240946 0.368823 0.000671 0.066 Uiso 1 1 calc R U . . .
C18A C 0.2547(3) 0.45201(16) 0.0330(3) 0.0546(8) Uani 1 1 d . U . . .
H18A H 0.168870 0.458159 0.010392 0.066 Uiso 1 1 calc R U . . .
C19A C 0.3344(3) 0.49817(15) 0.0712(2) 0.0511(7) Uani 1 1 d . U . . .
H19A H 0.301831 0.534790 0.073490 0.061 Uiso 1 1 calc R U . . .
C20A C 0.4585(3) 0.49041(14) 0.1051(2) 0.0475(7) Uani 1 1 d . U . . .
C21A C 0.5041(3) 0.58587(14) 0.1618(2) 0.0509(7) Uani 1 1 d . U . . .
H21A H 0.460262 0.582386 0.209175 0.061 Uiso 1 1 calc R U . . .
H21B H 0.447465 0.602563 0.098060 0.061 Uiso 1 1 calc R U . . .
C22A C 0.6150(3) 0.62304(14) 0.2066(2) 0.0527(7) Uani 1 1 d . U . . .
H22A H 0.661009 0.623896 0.160590 0.063 Uiso 1 1 calc R U . . .
H22B H 0.588142 0.662203 0.212636 0.063 Uiso 1 1 calc R U . . .
C23A C 0.9807(4) 0.33343(19) 0.3528(3) 0.0669(9) Uani 1 1 d . U . . .
H23A H 1.014457 0.301008 0.333060 0.080 Uiso 1 1 calc R U . . .
C24A C 0.8784(3) 0.37321(18) 0.4475(3) 0.0616(9) Uani 1 1 d . U . . .
H24A H 0.839068 0.368392 0.494638 0.074 Uiso 1 1 calc R U . . .
C25A C 0.8857(3) 0.42612(18) 0.4124(3) 0.0601(8) Uani 1 1 d . U . . .
H25A H 0.852374 0.457536 0.435384 0.072 Uiso 1 1 calc R U . . .
C26A C 0.9428(3) 0.43434(17) 0.3419(2) 0.0552(8) Uani 1 1 d . U . . .
C27A C 0.9925(3) 0.38641(19) 0.3106(3) 0.0625(9) Uani 1 1 d . U . . .
C28A C 1.0465(4) 0.3917(2) 0.2374(3) 0.0756(11) Uani 1 1 d . U . . .
H28A H 1.082508 0.359780 0.218563 0.091 Uiso 1 1 calc R U . . .
C29A C 1.0464(4) 0.4429(2) 0.1943(3) 0.0725(11) Uani 1 1 d . U . . .
H29A H 1.080457 0.446352 0.143506 0.087 Uiso 1 1 calc R U . . .
C30A C 0.9968(3) 0.4907(2) 0.2234(3) 0.0634(9) Uani 1 1 d . U . . .
H30A H 0.997127 0.525972 0.191264 0.076 Uiso 1 1 calc R U . . .
C31A C 0.9482(3) 0.48791(18) 0.2967(3) 0.0585(8) Uani 1 1 d . U . . .
C32A C 0.8904(4) 0.58554(18) 0.2842(3) 0.0637(9) Uani 1 1 d . U . . .
H32A H 0.844874 0.581351 0.210803 0.076 Uiso 1 1 calc R U . . .
H32B H 0.972095 0.601689 0.294994 0.076 Uiso 1 1 calc R U . . .
C33A C 0.8215(3) 0.62321(16) 0.3299(3) 0.0590(8) Uani 1 1 d . U . . .
H33A H 0.864270 0.624035 0.404103 0.071 Uiso 1 1 calc R U . . .
H33B H 0.820069 0.662319 0.304326 0.071 Uiso 1 1 calc R U . . .
N3' N 0.586(3) 0.250000 -0.133(3) 0.082(9) Uani 0.128(9) 2 d DS TU P C 2
O7' O 0.494(3) 0.250000 -0.109(2) 0.068(8) Uani 0.128(9) 2 d DS TU P C 2
O8' O 0.555(4) 0.250000 -0.227(3) 0.080(11) Uani 0.128(9) 2 d DS TU P C 2
O9' O 0.685(3) 0.250000 -0.059(2) 0.075(6) Uani 0.128(9) 2 d DS TU P C 2
N4' N 1.023(4) 0.250000 0.640(3) 0.055(7) Uani 0.051(6) 2 d DS TU P B 4
O10' O 1.011(6) 0.2960(2) 0.593(3) 0.078(7) Uani 0.051(6) 1 d D U P B 4
O11' O 1.041(6) 0.250000 0.732(3) 0.054(11) Uani 0.051(6) 2 d DS TU P B 4

loop_
_atom_site_aniso_label
_atom_site_aniso_U_11
_atom_site_aniso_U_22
_atom_site_aniso_U_33
_atom_site_aniso_U_23
_atom_site_aniso_U_13
_atom_site_aniso_U_12
N2 0.054(2) 0.061(4) 0.0422(18) 0.006(3) 0.0182(16) 0.003(4)
O4 0.064(2) 0.039(8) 0.0452(16) 0.001(2) 0.0183(15) -0.004(3)
O5 0.062(3) 0.059(3) 0.047(2) 0.004(2) 0.012(2) -0.013(3)
O6 0.085(4) 0.052(3) 0.055(3) 0.006(2) 0.030(3) 0.007(3)
N4 0.140(5) 0.088(4) 0.055(3) 0.001(7) 0.040(3) -0.005(8)
O10 0.220(10) 0.144(7) 0.103(6) -0.046(5) 0.109(7) -0.090(7)
O11 0.115(5) 0.099(5) 0.063(3) -0.005(3) 0.034(3) -0.045(4)
O12 0.329(13) 0.142(11) 0.058(4) -0.012(4) 0.076(6) -0.060(8)
N6 0.079(4) 0.097(6) 0.094(4) -0.032(4) 0.049(3) -0.006(4)
O16 0.071(3) 0.136(6) 0.080(3) 0.005(4) 0.031(3) -0.011(3)
O17 0.147(8) 0.110(7) 0.275(13) 0.027(7) 0.095(8) 0.014(6)
O18 0.086(3) 0.109(9) 0.144(5) -0.058(6) 0.060(4) -0.018(4)
N3 0.071(4) 0.090(8) 0.075(4) 0.002(4) 0.020(3) 0.010(4)
O7 0.098(5) 0.078(5) 0.072(3) 0.008(3) 0.024(4) 0.031(4)
O8 0.117(7) 0.151(14) 0.075(4) 0.027(7) 0.028(4) -0.019(9)
O9 0.101(5) 0.082(5) 0.102(6) 0.005(4) 0.051(5) 0.016(4)
Zn1 0.0619(4) 0.0493(3) 0.0788(4) 0.000 0.0247(3) 0.000
O1 0.0621(19) 0.067(2) 0.0484(17) 0.000 0.0220(15) 0.000
O1A 0.0614(13) 0.0509(12) 0.0384(10) -0.0031(9) 0.0164(9) -0.0087(11)
N1 0.068(2) 0.051(2) 0.0471(19) 0.000 0.0237(18) 0.000
N1A 0.0520(13) 0.0455(13) 0.0434(12) 0.0003(10) 0.0182(10) -0.0031(12)
C1 0.061(2) 0.075(3) 0.072(2) 0.019(2) 0.0172(18) 0.008(2)
C1A 0.0575(17) 0.0496(16) 0.0446(14) 0.0035(13) 0.0222(13) 0.0033(14)
Zn2 0.0833(5) 0.0685(4) 0.0526(3) 0.000 0.0143(3) 0.000
O2 0.0610(19) 0.064(2) 0.0521(17) 0.000 0.0218(15) 0.000
O2A 0.0524(11) 0.0523(12) 0.0507(12) -0.0028(10) 0.0180(9) -0.0006(11)
N2A 0.0623(15) 0.0414(12) 0.0450(12) 0.0001(10) 0.0231(11) 0.0003(12)
C2 0.110(5) 0.073(3) 0.257(10) 0.024(5) 0.058(6) 0.012(4)
C2A 0.071(2) 0.0506(17) 0.0403(14) -0.0020(13) 0.0244(14) -0.0039(16)
Zn3 0.0654(3) 0.0446(3) 0.0422(3) 0.000 0.0199(2) 0.000
O3 0.076(2) 0.069(2) 0.0463(16) 0.000 0.0252(15) 0.000
O3A 0.0624(14) 0.0728(17) 0.0616(14) 0.0107(12) 0.0325(12) 0.0090(13)
N3A 0.0569(15) 0.0518(15) 0.0524(14) 0.0044(12) 0.0156(12) -0.0033(13)
C3A 0.0634(18) 0.0509(17) 0.0410(14) 0.0007(12) 0.0240(13) -0.0032(15)
N4A 0.0598(16) 0.0644(18) 0.0593(16) -0.0075(14) 0.0160(13) 0.0013(15)
C4A 0.0497(15) 0.0503(16) 0.0423(13) 0.0003(12) 0.0219(12) 0.0021(14)
N5 0.058(2) 0.056(2) 0.054(2) 0.000 0.0233(17) 0.000
C5A 0.0513(15) 0.0553(17) 0.0397(13) 0.0038(12) 0.0208(12) 0.0064(14)
C6A 0.0566(17) 0.063(2) 0.0444(15) 0.0106(14) 0.0169(13) 0.0037(16)
N7 0.077(2) 0.071(2) 0.072(2) 0.0058(18) 0.0203(17) 0.002(2)
C7A 0.0560(17) 0.067(2) 0.0415(15) 0.0031(14) 0.0111(13) -0.0024(17)
C8A 0.0543(17) 0.0592(19) 0.0440(15) -0.0018(13) 0.0149(13) -0.0051(15)
C9A 0.0520(15) 0.0518(16) 0.0403(13) 0.0002(12) 0.0200(12) -0.0021(14)
C10A 0.0560(16) 0.0517(17) 0.0422(14) -0.0057(13) 0.0182(13) -0.0061(15)
C11A 0.0616(18) 0.0474(17) 0.0465(15) -0.0049(13) 0.0189(14) -0.0027(15)
C12A 0.0545(16) 0.0528(17) 0.0487(16) 0.0037(14) 0.0196(13) -0.0057(15)
O13 0.067(2) 0.074(2) 0.0515(17) 0.000 0.0291(15) 0.000
C13A 0.0531(17) 0.0555(18) 0.0586(18) 0.0067(16) 0.0114(14) 0.0014(16)
O14 0.0592(18) 0.0524(18) 0.0563(18) 0.000 0.0217(15) 0.000
C14A 0.0515(15) 0.0540(18) 0.0496(16) 0.0042(14) 0.0106(13) -0.0046(15)
O15 0.067(2) 0.104(3) 0.056(2) 0.000 0.0343(17) 0.000
C15A 0.0502(14) 0.0524(16) 0.0354(12) 0.0012(12) 0.0152(11) -0.0032(13)
C16A 0.0538(16) 0.0557(17) 0.0380(13) 0.0000(12) 0.0187(12) -0.0080(14)
C17A 0.0532(16) 0.062(2) 0.0504(17) -0.0026(15) 0.0187(14) -0.0101(16)
C18A 0.0496(15) 0.066(2) 0.0501(16) 0.0013(15) 0.0211(13) -0.0017(16)
C19A 0.0528(15) 0.0565(18) 0.0457(15) -0.0008(14) 0.0200(13) 0.0012(15)
C20A 0.0511(15) 0.0560(17) 0.0377(13) -0.0013(12) 0.0189(12) -0.0027(14)
C21A 0.0553(16) 0.0521(17) 0.0442(15) 0.0002(14) 0.0167(13) 0.0017(15)
C22A 0.0641(18) 0.0495(17) 0.0452(15) 0.0030(13) 0.0209(14) -0.0008(15)
C23A 0.064(2) 0.069(2) 0.063(2) -0.0160(18) 0.0177(16) 0.0009(19)
C24A 0.0578(19) 0.069(2) 0.0585(19) 0.0008(17) 0.0217(15) 0.0052(18)
C25A 0.0557(18) 0.067(2) 0.0585(19) 0.0000(17) 0.0218(15) 0.0080(17)
C26A 0.0441(15) 0.071(2) 0.0483(16) -0.0043(15) 0.0136(12) 0.0020(16)
C27A 0.0537(18) 0.074(2) 0.0578(19) -0.0155(17) 0.0175(15) -0.0032(17)
C28A 0.069(2) 0.094(3) 0.067(2) -0.025(2) 0.0290(19) -0.006(2)
C29A 0.066(2) 0.101(3) 0.056(2) -0.015(2) 0.0291(17) -0.011(2)
C30A 0.0511(17) 0.086(3) 0.0529(17) -0.0035(18) 0.0191(14) -0.0077(18)
C31A 0.0456(15) 0.076(2) 0.0547(18) -0.0038(16) 0.0188(14) -0.0017(17)
C32A 0.0581(18) 0.073(2) 0.066(2) 0.0098(18) 0.0291(16) -0.0061(18)
C33A 0.0605(18) 0.058(2) 0.0567(18) 0.0020(16) 0.0195(15) -0.0112(17)
N3' 0.080(11) 0.091(14) 0.077(8) 0.000 0.032(7) 0.000
O7' 0.078(11) 0.071(16) 0.058(13) 0.000 0.029(11) 0.000
O8' 0.075(18) 0.10(2) 0.073(9) 0.000 0.038(10) 0.000
O9' 0.075(10) 0.075(12) 0.076(8) 0.000 0.029(7) 0.000
N4' 0.053(11) 0.056(11) 0.058(7) 0.000 0.023(7) 0.000
O10' 0.082(11) 0.076(10) 0.070(7) 0.004(7) 0.022(7) -0.011(9)
O11' 0.04(2) 0.05(2) 0.055(7) 0.000 -0.001(13) 0.000

loop_
_atom_type_symbol
_atom_type_description
_atom_type_scat_dispersion_real
_atom_type_scat_dispersion_imag
_atom_type_scat_source
C C 0.0033 0.0016 'International Tables Vol C Tables 4.2.6.8 and 6.1.1.4'
H H 0.0000 0.0000 'International Tables Vol C Tables 4.2.6.8 and 6.1.1.4'
N N 0.0064 0.0033 'International Tables Vol C Tables 4.2.6.8 and 6.1.1.4'
O O 0.0110 0.0060 'International Tables Vol C Tables 4.2.6.8 and 6.1.1.4'
Zn Zn 0.2964 1.4009 'International Tables Vol C Tables 4.2.6.8 and 6.1.1.4'

loop_
_geom_angle_atom_site_label_1
_geom_angle_atom_site_label_2
_geom_angle_atom_site_label_3
_geom_angle
_geom_angle_site_symmetry_1
_geom_angle_site_symmetry_3
_geom_angle_publ_flag
O4 N2 O6 126.9(10) . . ?
O4 N2 O5 116.7(10) . . ?
O6 N2 O5 116.4(6) . . ?
N2 O5 Zn3 109.9(5) . . ?
O11 N4 O10 115.4(7) . . ?
O11 N4 O12 114.7(10) . . ?
O10 N4 O12 128.3(9) . . ?
N4 O11 Zn2 112.3(6) . . ?
O16 N6 O18 123.2(8) . . ?
O16 N6 O17 116.2(9) . . ?
O18 N6 O17 120.5(10) . . ?
N6 O16 Zn1 109.7(6) . . ?
O9 N3 O7 117.5(8) . . ?
O9 N3 O8 128.0(13) . . ?
O7 N3 O8 114.3(11) . . ?
N3 O7 Zn1 116.1(5) . . ?
O9' Zn1 N3A 109.7(3) . . ?
O16 Zn1 N3A 124.9(2) . . ?
N3A Zn1 N3A 122.77(17) 4_565 . ?
N3A Zn1 O7 105.9(2) 4_565 . ?
N3A Zn1 O7 85.8(2) . . ?
C9A O1A C10A 117.6(2) . . ?
O2 N1 O1 121.0(4) . . ?
O2 N1 O3 119.8(4) . . ?
O1 N1 O3 119.2(4) . . ?
C33A N1A C22A 111.8(3) . . ?
C33A N1A C11A 111.9(3) . . ?
C22A N1A C11A 112.1(3) . . ?
N7 C1 C2 176.5(6) . . ?
N2A C1A C5A 124.2(3) . . ?
N2A C1A H1A 117.9 . . ?
C5A C1A H1A 117.9 . . ?
O11 Zn2 N4A 129.6(3) . 4_565 ?
O11 Zn2 N4A 85.1(2) . . ?
N4A Zn2 N4A 128.50(19) 4_565 . ?
O11 Zn2 O3 107.5(3) . . ?
N4A Zn2 O3 101.38(10) 4_565 . ?
N4A Zn2 O3 101.38(10) . . ?
N4A Zn2 O10' 124.8(11) 4_565 . ?
N4A Zn2 O10' 71.2(8) . . ?
O3 Zn2 O10' 126.9(16) . . ?
N4A Zn2 O10' 71.2(8) 4_565 4_565 ?
N4A Zn2 O10' 124.8(11) . 4_565 ?
O3 Zn2 O10' 126.9(16) . 4_565 ?
N4A Zn2 N4' 101.4(5) 4_565 . ?
N4A Zn2 N4' 101.4(5) . . ?
O3 Zn2 N4' 126.0(12) . . ?
O10' Zn2 N4' 30.7(6) . . ?
O10' Zn2 N4' 30.7(6) 4_565 . ?
C20A O2A C21A 117.9(2) . . ?
C1A N2A C2A 117.7(3) . . ?
C1A N2A Zn3 121.9(2) . . ?
C2A N2A Zn3 120.3(2) . . ?
C1 C2 H01A 109.5 . . ?
C1 C2 H01B 109.5 . . ?
H01A C2 H01B 109.5 . . ?
C1 C2 H01C 109.5 . . ?
H01A C2 H01C 109.5 . . ?
H01B C2 H01C 109.5 . . ?
C3A C2A N2A 122.6(3) . . ?
C3A C2A H2A 118.7 . . ?
N2A C2A H2A 118.7 . . ?
O5 Zn3 N2A 91.73(17) . . ?
N2A Zn3 N2A 120.52(16) . 4_565 ?
O5 Zn3 O13 94.2(2) . . ?
N2A Zn3 O13 105.87(9) . . ?
N2A Zn3 O13 105.87(9) 4_565 . ?
N1 O3 Zn2 109.2(3) . . ?
C31A O3A C32A 117.7(3) . . ?
C12A N3A C13A 117.6(3) . . ?
C12A N3A Zn1 123.0(2) . . ?
C13A N3A Zn1 119.1(2) . . ?
C2A C3A C4A 120.5(3) . . ?
C2A C3A H3A 119.7 . . ?
C4A C3A H3A 119.7 . . ?
C23A N4A C24A 118.4(4) . . ?
C23A N4A Zn2 123.0(3) . . ?
C24A N4A Zn2 118.1(3) . . ?
C9A C4A C3A 124.2(3) . . ?
C9A C4A C5A 118.9(3) . . ?
C3A C4A C5A 117.0(3) . . ?
O15 N5 O14 121.7(4) . . ?
O15 N5 O13 120.5(4) . . ?
O14 N5 O13 117.9(4) . . ?
C1A C5A C6A 121.9(3) . . ?
C1A C5A C4A 117.9(3) . . ?
C6A C5A C4A 120.2(3) . . ?
C7A C6A C5A 118.9(3) . . ?
C7A C6A H6A 120.6 . . ?
C5A C6A H6A 120.6 . . ?
C6A C7A C8A 122.3(3) . . ?
C6A C7A H7A 118.9 . . ?
C8A C7A H7A 118.9 . . ?
C9A C8A C7A 119.6(3) . . ?
C9A C8A H8A 120.2 . . ?
C7A C8A H8A 120.2 . . ?
O1A C9A C8A 124.9(3) . . ?
O1A C9A C4A 114.8(3) . . ?
C8A C9A C4A 120.2(3) . . ?
O1A C10A C11A 107.7(2) . . ?
O1A C10A H10A 110.2 . . ?
C11A C10A H10A 110.2 . . ?
O1A C10A H10B 110.2 . . ?
C11A C10A H10B 110.2 . . ?
H10A C10A H10B 108.5 . . ?
N1A C11A C10A 112.8(3) . . ?
N1A C11A H11A 109.0 . . ?
C10A C11A H11A 109.0 . . ?
N1A C11A H11B 109.0 . . ?
C10A C11A H11B 109.0 . . ?
H11A C11A H11B 107.8 . . ?
N3A C12A C16A 123.8(3) . . ?
N3A C12A H12A 118.1 . . ?
C16A C12A H12A 118.1 . . ?
N5 O13 Zn3 109.1(3) . . ?
C14A C13A N3A 123.9(3) . . ?
C14A C13A H13A 118.0 . . ?
N3A C13A H13A 118.0 . . ?
C13A C14A C15A 119.0(3) . . ?
C13A C14A H14A 120.5 . . ?
C15A C14A H14A 120.5 . . ?
C14A C15A C16A 117.9(3) . . ?
C14A C15A C20A 123.3(3) . . ?
C16A C15A C20A 118.8(3) . . ?
C12A C16A C17A 122.5(3) . . ?
C12A C16A C15A 117.7(3) . . ?
C17A C16A C15A 119.8(3) . . ?
C18A C17A C16A 119.2(3) . . ?
C18A C17A H17A 120.4 . . ?
C16A C17A H17A 120.4 . . ?
C17A C18A C19A 122.1(3) . . ?
C17A C18A H18A 119.0 . . ?
C19A C18A H18A 119.0 . . ?
C20A C19A C18A 120.2(3) . . ?
C20A C19A H19A 119.9 . . ?
C18A C19A H19A 119.9 . . ?
O2A C20A C19A 125.6(3) . . ?
O2A C20A C15A 114.5(3) . . ?
C19A C20A C15A 119.9(3) . . ?
O2A C21A C22A 108.0(3) . . ?
O2A C21A H21A 110.1 . . ?
C22A C21A H21A 110.1 . . ?
O2A C21A H21B 110.1 . . ?
C22A C21A H21B 110.1 . . ?
H21A C21A H21B 108.4 . . ?
N1A C22A C21A 112.6(3) . . ?
N1A C22A H22A 109.1 . . ?
C21A C22A H22A 109.1 . . ?
N1A C22A H22B 109.1 . . ?
C21A C22A H22B 109.1 . . ?
H22A C22A H22B 107.8 . . ?
N4A C23A C27A 123.9(4) . . ?
N4A C23A H23A 118.0 . . ?
C27A C23A H23A 118.0 . . ?
C25A C24A N4A 122.4(4) . . ?
C25A C24A H24A 118.8 . . ?
N4A C24A H24A 118.8 . . ?
C24A C25A C26A 119.9(4) . . ?
C24A C25A H25A 120.0 . . ?
C26A C25A H25A 120.0 . . ?
C25A C26A C27A 118.1(4) . . ?
C25A C26A C31A 123.6(3) . . ?
C27A C26A C31A 118.2(3) . . ?
C28A C27A C23A 122.2(4) . . ?
C28A C27A C26A 120.6(4) . . ?
C23A C27A C26A 117.2(4) . . ?
C29A C28A C27A 119.3(4) . . ?
C29A C28A H28A 120.4 . . ?
C27A C28A H28A 120.4 . . ?
C28A C29A C30A 121.1(4) . . ?
C28A C29A H29A 119.5 . . ?
C30A C29A H29A 119.5 . . ?
C31A C30A C29A 121.5(4) . . ?
C31A C30A H30A 119.2 . . ?
C29A C30A H30A 119.2 . . ?
O3A C31A C30A 126.6(4) . . ?
O3A C31A C26A 114.2(3) . . ?
C30A C31A C26A 119.2(4) . . ?
O3A C32A C33A 106.4(3) . . ?
O3A C32A H32A 110.4 . . ?
C33A C32A H32A 110.4 . . ?
O3A C32A H32B 110.4 . . ?
C33A C32A H32B 110.4 . . ?
H32A C32A H32B 108.6 . . ?
N1A C33A C32A 111.4(3) . . ?
N1A C33A H33A 109.3 . . ?
C32A C33A H33A 109.3 . . ?
N1A C33A H33B 109.3 . . ?
C32A C33A H33B 109.3 . . ?
H33A C33A H33B 108.0 . . ?
O7' N3' O9' 113(4) . . ?
O7' N3' O8' 110(3) . . ?
O9' N3' O8' 136(4) . . ?
N3' O9' Zn1 114(3) . . ?
O10' N4' O10' 120.1(12) 4_565 . ?
O10' N4' O11' 119.9(6) 4_565 . ?
O10' N4' O11' 119.9(6) . . ?
O10' N4' Zn2 63.0(11) 4_565 . ?
O10' N4' Zn2 63.0(11) . . ?
O11' N4' Zn2 153(4) . . ?
N4' O10' Zn2 86.4(12) . . ?

loop_
_geom_bond_atom_site_label_1
_geom_bond_atom_site_label_2
_geom_bond_distance
_geom_bond_site_symmetry_2
_geom_bond_publ_flag
N2 O4 1.248(6) . ?
N2 O6 1.248(8) . ?
N2 O5 1.258(7) . ?
O5 Zn3 2.036(6) . ?
N4 O11 1.225(8) . ?
N4 O10 1.234(9) . ?
N4 O12 1.240(7) . ?
O11 Zn2 1.999(7) . ?
N6 O16 1.211(7) . ?
N6 O18 1.236(7) . ?
N6 O17 1.271(8) . ?
O16 Zn1 2.006(7) . ?
N3 O9 1.237(8) . ?
N3 O7 1.270(7) . ?
N3 O8 1.275(9) . ?
O7 Zn1 2.071(7) . ?
Zn1 O9' 1.89(3) . ?
Zn1 N3A 2.043(3) 4_565 ?
Zn1 N3A 2.044(3) . ?
O1 N1 1.246(5) . ?
O1A C9A 1.356(4) . ?
O1A C10A 1.440(4) . ?
N1 O2 1.231(5) . ?
N1 O3 1.283(5) . ?
N1A C33A 1.457(4) . ?
N1A C22A 1.461(4) . ?
N1A C11A 1.461(4) . ?
C1 N7 1.108(6) . ?
C1 C2 1.422(8) . ?
C1A N2A 1.323(4) . ?
C1A C5A 1.409(5) . ?
C1A H1A 0.9500 . ?
Zn2 N4A 2.001(4) 4_565 ?
Zn2 N4A 2.001(4) . ?
Zn2 O3 2.064(4) . ?
Zn2 O10' 2.19(4) . ?
Zn2 O10' 2.19(4) 4_565 ?
Zn2 N4' 2.45(4) . ?
O2A C20A 1.362(4) . ?
O2A C21A 1.423(4) . ?
N2A C2A 1.376(4) . ?
N2A Zn3 2.054(3) . ?
C2 H01A 0.9800 . ?
C2 H01B 0.9800 . ?
C2 H01C 0.9800 . ?
C2A C3A 1.363(5) . ?
C2A H2A 0.9500 . ?
Zn3 O13 2.064(4) . ?
O3A C31A 1.357(5) . ?
O3A C32A 1.434(5) . ?
N3A C12A 1.317(4) . ?
N3A C13A 1.372(5) . ?
C3A C4A 1.416(4) . ?
C3A H3A 0.9500 . ?
N4A C23A 1.311(5) . ?
N4A C24A 1.375(5) . ?
C4A C9A 1.413(5) . ?
C4A C5A 1.423(4) . ?
N5 O15 1.225(5) . ?
N5 O14 1.251(5) . ?
N5 O13 1.289(5) . ?
C5A C6A 1.422(4) . ?
C6A C7A 1.353(5) . ?
C6A H6A 0.9500 . ?
C7A C8A 1.415(5) . ?
C7A H7A 0.9500 . ?
C8A C9A 1.382(4) . ?
C8A H8A 0.9500 . ?
C10A C11A 1.504(5) . ?
C10A H10A 0.9900 . ?
C10A H10B 0.9900 . ?
C11A H11A 0.9900 . ?
C11A H11B 0.9900 . ?
C12A C16A 1.407(5) . ?
C12A H12A 0.9500 . ?
C13A C14A 1.352(5) . ?
C13A H13A 0.9500 . ?
C14A C15A 1.415(5) . ?
C14A H14A 0.9500 . ?
C15A C16A 1.422(5) . ?
C15A C20A 1.426(5) . ?
C16A C17A 1.420(5) . ?
C17A C18A 1.353(5) . ?
C17A H17A 0.9500 . ?
C18A C19A 1.408(5) . ?
C18A H18A 0.9500 . ?
C19A C20A 1.369(5) . ?
C19A H19A 0.9500 . ?
C21A C22A 1.504(5) . ?
C21A H21A 0.9900 . ?
C21A H21B 0.9900 . ?
C22A H22A 0.9900 . ?
C22A H22B 0.9900 . ?
C23A C27A 1.415(6) . ?
C23A H23A 0.9500 . ?
C24A C25A 1.359(6) . ?
C24A H24A 0.9500 . ?
C25A C26A 1.409(5) . ?
C25A H25A 0.9500 . ?
C26A C27A 1.417(5) . ?
C26A C31A 1.430(6) . ?
C27A C28A 1.410(6) . ?
C28A C29A 1.354(7) . ?
C28A H28A 0.9500 . ?
C29A C30A 1.400(6) . ?
C29A H29A 0.9500 . ?
C30A C31A 1.363(5) . ?
C30A H30A 0.9500 . ?
C32A C33A 1.501(6) . ?
C32A H32A 0.9900 . ?
C32A H32B 0.9900 . ?
C33A H33A 0.9900 . ?
C33A H33B 0.9900 . ?
N3' O7' 1.250(10) . ?
N3' O9' 1.252(10) . ?
N3' O8' 1.255(10) . ?
N4' O10' 1.251(6) 4_565 ?
N4' O10' 1.251(6) . ?
N4' O11' 1.254(9) . ?
